data_4115901
loop_
_publ_author_name
'Shin Aoki'
'Motoo Shiro'
'Tohru Koike'
'Eiichi Kimura'

_publ_section_title
;
 Three-Dimensional Supermolecules Assembled from a Tris(Zn2+-cyclen)
 Complex and Di- and Trianionic Cyanuric Acid in Aqueous Solution (Cyclen
 = 1,4,7,10-Tetraazacyclododecane)
;
_journal_name_full 'Journal of the American Chemical Society'
_journal_page_first 576
_journal_page_last 584
_journal_paper_doi 10.1021/ja993352i
_journal_volume 122
_journal_year 2000
_chemical_formula_moiety 'C144 H264 N60 O12 Zn12 12+, (N O3 1-)12, (O H2)40'
_chemical_formula_sum 'C144 H344 N72 O88 Zn12'
_chemical_formula_weight 5277.29
_space_group_IT_number 217
_symmetry_cell_setting cubic
_symmetry_Int_Tables_number 217
_symmetry_space_group_name_Hall 'I -4 2 3'
_symmetry_space_group_name_H-M 'I -4 3 m'
_audit_creation_date 'Thu Jun 10 15:45:31 1999'
_audit_creation_method 'by teXsan'
_cell_angle_alpha 90
_cell_angle_beta 90
_cell_angle_gamma 90
_cell_formula_units_Z 2
_cell_length_a 23.430(4)
_cell_length_b 23.430(4)
_cell_length_c 23.430(4)
_cell_measurement_temperature 298.2
_cell_volume 12862(4)
_computing_cell_refinement
;
R-AXIS IV Data Processing Software (Rigaku, 1996) 
;
_computing_data_collection
;
R-AXIS IV Data Processing Software (Rigaku, 1996) 
;
_computing_data_reduction 'teXsan (MSC & Rigaku, 1998)'
_computing_molecular_graphics 'ORTEP (Johnson, 1976)'
_computing_publication_material 'teXsan (MSC & Rigaku, 1998)'
_computing_structure_refinement 'teXsan (MSC & Rigaku, 1998)'
_computing_structure_solution 'SHELXS86 (Sheldrick, 1985)'
_diffrn_detector_area_resol_mean 0.010000
_diffrn_measured_fraction_theta_full 0.9168
_diffrn_measured_fraction_theta_max 0.9168
_diffrn_measurement_device_type 'Rigaku RAXIS-IV Imaging Plate'
_diffrn_measurement_method \w
_diffrn_radiation_type 'Mo K\a'
_diffrn_radiation_wavelength 0.7107
_diffrn_reflns_av_R_equivalents 0.011
_diffrn_reflns_limit_h_max 30
_diffrn_reflns_limit_h_min 0
_diffrn_reflns_limit_k_max 21
_diffrn_reflns_limit_k_min 0
_diffrn_reflns_limit_l_max 16
_diffrn_reflns_limit_l_min 0
_diffrn_reflns_number 2285
_diffrn_reflns_theta_full 27.42
_diffrn_reflns_theta_max 27.42
_exptl_absorpt_coefficient_mu 1.190
_exptl_absorpt_correction_type none
_exptl_crystal_colour colorless
_exptl_crystal_density_diffrn 1.362
_exptl_crystal_description prismatic
_exptl_crystal_size_max 0.300
_exptl_crystal_size_mid 0.100
_exptl_crystal_size_min 0.100
_refine_diff_density_max 0.43
_refine_diff_density_min -0.39
_refine_ls_extinction_coef 0.0014(2)
_refine_ls_extinction_method 'Zachariasen(1967) type 2 gaussian isotropic'
_refine_ls_goodness_of_fit_ref 1.617
_refine_ls_hydrogen_treatment noref
_refine_ls_number_parameters 76
_refine_ls_number_reflns 1004
_refine_ls_R_factor_gt 0.0677
_refine_ls_shift/su_max 0.0000
_refine_ls_structure_factor_coef F
_refine_ls_weighting_details 'w = 1/[\s^2^(Fo) + 0.00168|Fo|^2^]'
_refine_ls_weighting_scheme calc
_refine_ls_wR_factor_ref 0.0864
_reflns_number_gt 1004
_reflns_number_total 1333
_reflns_threshold_expression F^2^>3.0\s(F^2^)
_cod_data_source_file ja993352i_2.cif
_cod_data_source_block General
_cod_original_cell_volume 12862(3)
_cod_original_sg_symbol_H-M 'I -4 3 m '
_cod_original_formula_sum 'C144 H344 N72 O88 Zn12 '
_cod_database_code 4115901

loop_
_symmetry_equiv_pos_as_xyz
x,y,z
z,x,y
y,z,x
x,z,y
y,x,z
z,y,x
x,-y,-z
z,-x,-y
y,-z,-x
x,-z,-y
y,-x,-z
z,-y,-x
-x,y,-z
-z,x,-y
-y,z,-x
-x,z,-y
-y,x,-z
-z,y,-x
-x,-y,z
-z,-x,y
-y,-z,x
-x,-z,y
-y,-x,z
-z,-y,x
1/2+x,1/2+y,1/2+z
1/2+z,1/2+x,1/2+y
1/2+y,1/2+z,1/2+x
1/2+x,1/2+z,1/2+y
1/2+y,1/2+x,1/2+z
1/2+z,1/2+y,1/2+x
1/2+x,1/2-y,1/2-z
1/2+z,1/2-x,1/2-y
1/2+y,1/2-z,1/2-x
1/2+x,1/2-z,1/2-y
1/2+y,1/2-x,1/2-z
1/2+z,1/2-y,1/2-x
1/2-x,1/2+y,1/2-z
1/2-z,1/2+x,1/2-y
1/2-y,1/2+z,1/2-x
1/2-x,1/2+z,1/2-y
1/2-y,1/2+x,1/2-z
1/2-z,1/2+y,1/2-x
1/2-x,1/2-y,1/2+z
1/2-z,1/2-x,1/2+y
1/2-y,1/2-z,1/2+x
1/2-x,1/2-z,1/2+y
1/2-y,1/2-x,1/2+z
1/2-z,1/2-y,1/2+x

loop_
_atom_site_label
_atom_site_type_symbol
_atom_site_fract_x
_atom_site_fract_y
_atom_site_fract_z
_atom_site_U_iso_or_equiv
_atom_site_adp_type
_atom_site_occupancy
_atom_site_calc_flag
_atom_site_refinement_flags
_atom_site_disorder_group
Zn(1) Zn 0.23764(4) 0.2376 0.06625(5) 0.0710(2) Uani 0.50 d S .
O(18) O 0.1230(3) 0.1230 0.2594(4) 0.093(1) Uani 0.50 d S .
O(32) O 0.2376(5) 0.2376 0.3010(8) 0.165(3) Uani 0.50 d S .
O(34) O 0.0534 0.0534 0.1138 0.3280 Uiso 0.125 d SP .
O(36) O 0.0941 0.0941 0.4126 0.4015 Uiso 0.167 d SP .
O(37) O 0.0997 0.1638 0.4815 0.4015 Uiso 0.333 d P .
O(39) O 0.5285 0.5285 0.0317 0.2584 Uiso 0.375 d SP .
O(41) O 0.0000 0.0000 0.116(6) 0.37(2) Uiso 0.125 d SP .
O(42) O 0.0408(9) 0.0408 0.256(1) 0.224(10) Uiso 0.50 d S .
O(44) O 0.552(2) 0.5523 0.111(3) 0.15(2) Uiso 0.125 d SP .
O(45) O 0.0000 0.189(3) 0.5000 0.18(1) Uiso 0.167 d SP .
N(1) N 0.2156(3) 0.2156 -0.0222(3) 0.074(1) Uani 0.50 d S .
N(16) N 0.1927(3) 0.1927 0.1216(3) 0.060(1) Uani 0.50 d S .
N(31) N 0.2646(4) 0.2646 0.2646 0.0694(6) Uani 0.167 d S .
N(33) N 0.0819 0.0819 0.0819 0.3280 Uiso 0.042 d SP .
N(35) N 0.1232 0.1232 0.4431 0.4015 Uiso 0.167 d SP .
N(38) N 0.5000 0.5000 0.0000 0.2584 Uiso 0.125 d S .
N(4) N 0.1841(3) 0.3122(4) 0.0346(4) 0.0976 Uiso 0.50 d G A
N(7) N 0.2784(4) 0.3095(4) 0.1083(3) 0.0976 Uiso 0.50 d G A
N(10) N 0.3181(4) 0.2127(3) 0.0502(4) 0.0976 Uiso 0.50 d G A
C(2) C 0.2090(4) 0.2634(4) -0.0552(4) 0.0976 Uiso 0.50 d G A
C(3) C 0.1658(3) 0.3006(4) -0.0257(4) 0.0976 Uiso 0.50 d G A
C(5) C 0.2193(4) 0.3636(3) 0.0404(4) 0.0976 Uiso 0.50 d G A
C(6) C 0.2451(4) 0.3637(4) 0.0987(4) 0.0976 Uiso 0.50 d G A
C(8) C 0.3353(3) 0.3104(4) 0.0855(4) 0.0976 Uiso 0.50 d G A
C(9) C 0.3580(4) 0.2500(4) 0.0827(4) 0.0976 Uiso 0.50 d G A
C(11) C 0.3253(4) 0.2140(4) -0.0117(4) 0.0976 Uiso 0.50 d G A
C(12) C 0.2767(4) 0.1852(4) -0.0410(4) 0.0976 Uiso 0.50 d G A
C(13) C 0.1714(3) 0.1714 -0.0194(4) 0.061(1) Uani 0.50 d S .
C(14) C 0.1490(3) 0.1490 -0.0752(4) 0.059(1) Uani 0.50 d S .
C(15) C 0.0999(3) 0.0999 -0.1730(5) 0.061(1) Uani 0.50 d S .
C(17) C 0.1454(3) 0.1454 0.2162(4) 0.061(1) Uani 0.50 d S .

loop_
_atom_site_aniso_label
_atom_site_aniso_U_11
_atom_site_aniso_U_22
_atom_site_aniso_U_33
_atom_site_aniso_U_12
_atom_site_aniso_U_13
_atom_site_aniso_U_23
Zn(1) 0.0827(6) 0.0827 0.0476(6) -0.0225(7) 0.0009 0.0009(4)
O(18) 0.095(3) 0.0947 0.089(5) 0.011(5) 0.0351 0.035(4)
O(32) 0.156(7) 0.1555 0.18(1) 0.01(1) -0.0294 -0.029(8)
N(1) 0.087(4) 0.0870 0.048(4) -0.012(5) -0.0001 0.000(3)
N(16) 0.067(3) 0.0666 0.048(4) 0.006(4) -0.0023 -0.002(3)
N(31) 0.069(3) 0.0694 0.0694 0.003(5) 0.0032 0.0032
C(13) 0.071(3) 0.0705 0.041(4) 0.004(5) -0.0049 -0.005(3)
C(14) 0.060(3) 0.0602 0.056(5) -0.002(4) -0.0069 -0.007(3)
C(15) 0.058(3) 0.0584 0.065(5) 0.001(4) 0.0008 0.001(3)
C(17) 0.061(3) 0.0614 0.061(5) -0.003(5) 0.0031 0.003(3)

loop_
_atom_type_symbol
_atom_type_description
_atom_type_scat_dispersion_real
_atom_type_scat_dispersion_imag
_atom_type_scat_source
C C 0.003 0.002
;
International Tables for Crystallography (1992, Vol. C, Tables 4.2.6.8 and
6.1.1.1) 
;
H H 0.000 0.000
;
International Tables for Crystallography (1992, Vol. C, Table 6.1.1.2)
;
N N 0.006 0.003
;
International Tables for Crystallography (1992, Vol. C, Tables 4.2.6.8 and
6.1.1.1) 
;
O O 0.011 0.006
;
International Tables for Crystallography (1992, Vol. C, Tables 4.2.6.8 and
6.1.1.1) 
;
Zn Zn 0.284 1.430
;
International Tables for Crystallography (1992, Vol. C, Tables 4.2.6.8 and
6.1.1.1) 
;

loop_
_geom_angle_atom_site_label_1
_geom_angle_atom_site_label_2
_geom_angle_atom_site_label_3
_geom_angle
_geom_angle_site_symmetry_1
_geom_angle_site_symmetry_2
_geom_angle_site_symmetry_3
_geom_angle_publ_flag
N(1) Zn(1) N(4) 75.1(2) 1_555 1_555 1_555 yes
N(1) Zn(1) N(7) 135.5(2) 1_555 1_555 1_555 yes
N(1) Zn(1) N(10) 88.6(3) 1_555 1_555 1_555 yes
N(1) Zn(1) N(16) 111.6(2) 1_555 1_555 1_555 yes
N(4) Zn(1) N(7) 78.2(3) 1_555 1_555 1_555 yes
N(4) Zn(1) N(10) 132.9(3) 1_555 1_555 1_555 yes
N(4) Zn(1) N(16) 109.2(2) 1_555 1_555 1_555 yes
N(7) Zn(1) N(10) 84.1(3) 1_555 1_555 1_555 yes
N(7) Zn(1) N(16) 110.5(3) 1_555 1_555 1_555 yes
N(10) Zn(1) N(16) 117.9(3) 1_555 1_555 1_555 yes
Zn(1) N(1) C(2) 111.5(4) 1_555 1_555 1_555 yes
Zn(1) N(1) C(12) 98.5(5) 1_555 1_555 1_555 yes
Zn(1) N(1) C(13) 106.9(5) 1_555 1_555 1_555 yes
C(2) N(1) C(12) 107.4(7) 1_555 1_555 1_555 yes
C(2) N(1) C(13) 121.5(7) 1_555 1_555 1_555 yes
C(12) N(1) C(13) 108.6(4) 1_555 1_555 1_555 yes
N(1) C(2) C(3) 106.9(7) 1_555 1_555 1_555 yes
N(4) C(3) C(2) 110.1(7) 1_555 1_555 1_555 yes
Zn(1) N(4) C(3) 109.0(6) 1_555 1_555 1_555 yes
Zn(1) N(4) C(5) 106.9(5) 1_555 1_555 1_555 yes
C(3) N(4) C(5) 113.3(8) 1_555 1_555 1_555 yes
N(4) C(5) C(6) 108.3(7) 1_555 1_555 1_555 yes
N(7) C(6) C(5) 110.3(7) 1_555 1_555 1_555 yes
Zn(1) N(7) C(6) 110.9(6) 1_555 1_555 1_555 yes
Zn(1) N(7) C(8) 104.5(5) 1_555 1_555 1_555 yes
C(6) N(7) C(8) 114.4(7) 1_555 1_555 1_555 yes
N(7) C(8) C(9) 109.3(7) 1_555 1_555 1_555 yes
N(10) C(9) C(8) 110.5(7) 1_555 1_555 1_555 yes
Zn(1) N(10) C(9) 108.9(6) 1_555 1_555 1_555 yes
Zn(1) N(10) C(11) 106.7(6) 1_555 1_555 1_555 yes
C(9) N(10) C(11) 114.9(7) 1_555 1_555 1_555 yes
N(10) C(11) C(12) 111.0(8) 1_555 1_555 1_555 yes
N(1) C(12) C(11) 110.1(7) 1_555 1_555 1_555 yes
N(1) C(13) C(14) 117.1(7) 1_555 1_555 1_555 yes
C(13) C(14) C(15) 120.3(6) 1_555 1_555 6_555 yes
C(13) C(14) C(15) 120.3(6) 1_555 1_555 8_555 yes
C(15) C(14) C(15) 119.0(9) 6_555 1_555 8_555 yes
C(14) C(15) C(14) 121.0(9) 6_555 1_555 8_555 yes
Zn(1) N(16) C(17) 119.3(5) 1_555 1_555 2_555 yes
C(17) N(16) C(17) 119.6(8) 2_555 1_555 3_555 yes
O(18) C(17) N(16) 119.8(6) 1_555 1_555 2_555 yes
N(16) C(17) N(16) 120.4(8) 2_555 1_555 3_555 yes
O(32) N(31) O(32) 116.4(5) 1_555 1_555 2_555 yes
O(34) N(33) O(34) 112.406(4) 1_555 1_555 2_555 yes
O(36) N(35) O(37) 122.539(8) 1_555 1_555 1_555 yes
O(39) N(38) O(39) 112.468(9) 1_555 1_555 4_565 yes
O(39) N(38) O(39) 103.630(5) 1_555 1_555 10_665 yes
O(39) N(38) O(39) 112.468(9) 7_655 1_555 10_665 yes

loop_
_geom_bond_atom_site_label_1
_geom_bond_atom_site_label_2
_geom_bond_distance
_geom_bond_site_symmetry_2
_geom_bond_publ_flag
Zn(1) N(1) 2.197(8) . yes
Zn(1) N(4) 2.274(8) . yes
Zn(1) N(7) 2.173(8) . yes
Zn(1) N(10) 2.009(9) . yes
Zn(1) N(16) 1.974(6) . yes
N(1) C(2) 1.37(1) . yes
C(2) C(3) 1.50(1) . yes
C(3) N(4) 1.50(1) . yes
N(4) C(5) 1.47(1) . yes
C(5) C(6) 1.49(1) . yes
C(6) N(7) 1.51(1) . yes
N(7) C(8) 1.44(1) . yes
C(8) C(9) 1.51(1) . yes
C(9) N(10) 1.49(1) . yes
N(10) C(11) 1.46(1) . yes
C(11) C(12) 1.49(1) . yes
N(1) C(12) 1.66(1) . yes
N(1) C(13) 1.466(7) . yes
C(13) C(14) 1.50(1) . yes
C(14) C(15) 1.405(9) 9_555 yes
N(16) C(17) 1.358(8) 2_555 yes
O(18) C(17) 1.25(1) . yes
O(32) N(31) 1.24(2) . yes
O(34) N(33) 1.2042(1) . yes
O(36) N(35) 1.2007(1) . yes
O(37) N(35) 1.420(1) . yes
O(39) N(38) 1.2014(1) . yes

loop_
_geom_contact_atom_site_label_1
_geom_contact_atom_site_label_2
_geom_contact_distance
_geom_contact_site_symmetry_2
O(32) N(7) 3.18(1) 2_555
O(32) N(7) 3.507(10) 3_555
O(32) C(6) 3.58(2) 2_555
O(32) C(2) 3.60(2) 43_555
O(34) O(41) 3.29(6) 2_555
O(34) O(42) 3.36(3) .
O(34) C(13) 3.518(7) 2_555
O(34) O(34) 3.5388(3) 19_555
O(36) C(5) 3.391(9) 2_555
O(36) C(5) 3.391(9) 4_555
O(36) N(4) 3.453(8) 2_555
O(36) O(39) 3.5095(1) 31_455
O(36) O(39) 3.5372(1) 25_445
O(37) C(8) 2.936(8) 43_555
O(37) C(5) 3.186(9) 47_555
O(37) C(8) 3.221(9) 47_555
O(37) C(9) 3.267(9) 43_555
O(37) C(5) 3.354(8) 2_555
O(37) C(6) 3.354(9) 2_555
O(37) C(11) 3.361(9) 43_555
O(37) C(9) 3.550(9) 6_555
O(37) C(6) 3.581(9) 47_555
O(39) O(44) 3.26(5) 19_665
O(41) N(33) 2.83(4) .
O(41) O(42) 3.6(1) .
O(41) C(15) 3.57(5) 7_555
O(41) C(15) 3.57(5) 13_555
O(42) O(42) 2.70(3) 19_555
O(42) C(3) 3.48(2) 2_555
O(42) C(17) 3.59(2) .
O(44) N(38) 3.13(6) .
O(44) C(3) 3.42(5) 34_555
O(44) O(44) 3.47(6) 19_665
O(45) C(5) 3.41(2) 2_555
O(45) N(35) 3.53(3) .
N(1) C(15) 3.415(9) 9_555
N(4) C(17) 3.55(1) 3_555
N(35) C(6) 3.458(10) 2_555
N(35) C(5) 3.507(9) 2_555
C(2) C(15) 3.48(1) 9_555
C(6) C(11) 3.55(1) 39_555
C(12) C(15) 3.44(1) 14_555
